data_4020064
loop_
_publ_author_name
' Craig I. Turner '
' Michael N. Paddon-Row '
' Anthony C. Willis '
' Michael S. Sherburn '

_journal_name_full 'Journal of Organic Chemistry'
_journal_page_first 1154
_journal_page_last 1163
_journal_paper_doi 10.1021/jo048108a
_journal_volume 70
_journal_year 2005
_chemical_formula_moiety 'C19 H20 O7'
_chemical_formula_sum 'C19 H20 O7'
_chemical_formula_weight 360.36
_space_group_IT_number 14
_symmetry_cell_setting monoclinic
_symmetry_space_group_name_Hall '-P 2yn'
_symmetry_space_group_name_H-M 'P 1 21/n 1'
_cell_angle_alpha 90
_cell_angle_beta 94.8911(6)
_cell_angle_gamma 90
_cell_formula_units_Z 4
_cell_length_a 8.81620(10)
_cell_length_b 10.3256(2)
_cell_length_c 19.0296(3)
_cell_measurement_reflns_used 32339
_cell_measurement_temperature 200
_cell_measurement_theta_max 27
_cell_measurement_theta_min 3
_cell_volume 1726.01(5)
_diffrn_ambient_temperature 200
_diffrn_measured_fraction_theta_full 0.997
_diffrn_measured_fraction_theta_max 0.994
_diffrn_measurement_device_type
;
Nonius Kappa CCD
;
_diffrn_measurement_method ' \f and \w scans with CCD '
_diffrn_radiation_monochromator graphite
_diffrn_radiation_type 'Mo K\a'
_diffrn_radiation_wavelength 0.71073
_diffrn_reflns_av_R_equivalents 0.05
_diffrn_reflns_limit_h_max 11
_diffrn_reflns_limit_h_min -11
_diffrn_reflns_limit_k_max 13
_diffrn_reflns_limit_k_min -13
_diffrn_reflns_limit_l_max 24
_diffrn_reflns_limit_l_min -24
_diffrn_reflns_number 33220
_diffrn_reflns_theta_full 26.961
_diffrn_reflns_theta_max 27.511
_diffrn_reflns_theta_min 2.637
_diffrn_standards_decay_% 0.00
_diffrn_standards_interval_count 0
_diffrn_standards_interval_time 0
_diffrn_standards_number 0
_exptl_absorpt_coefficient_mu 0.106
_exptl_absorpt_correction_T_max 0.990
_exptl_absorpt_correction_T_min 0.975
_exptl_absorpt_correction_type integration
_exptl_absorpt_process_details
;
via Gaussian method (Coppens, 1970) implemented in maXus (2000)
;
_exptl_crystal_colour ' colourless '
_exptl_crystal_density_diffrn 1.387
_exptl_crystal_density_meas ?
_exptl_crystal_description ' block '
_exptl_crystal_F_000 760
_exptl_crystal_size_max 0.34
_exptl_crystal_size_mid 0.18
_exptl_crystal_size_min 0.12
_refine_diff_density_max 0.25
_refine_diff_density_min -0.15
_refine_ls_extinction_coef 220(40)
_refine_ls_extinction_method 'Larson 1970 Crystallographic Computing eq 22'
_refine_ls_goodness_of_fit_ref 1.1120
_refine_ls_number_parameters 236
_refine_ls_number_reflns 2621
_refine_ls_number_restraints 0
_refine_ls_R_factor_all 0.0371
_refine_ls_R_factor_gt 0.0318
_refine_ls_shift/su_max 0.000480
_refine_ls_structure_factor_coef F
_refine_ls_weighting_details
;
  Method, part 1, Chebychev polynomial, (Watkin, 1994, Prince, 1982)
  [weight] = 1.0/[A~0~*T~0~(x)+A~1~*T~1~(x) ... +A~n-1~]*T~n-1~(x)]
  where A~i~ are the Chebychev coefficients listed below and x= Fcalc/Fmax
  Method = Robust Weighting (Prince, 1982)
  W = [weight] * [1-(deltaF/6*sigmaF)^2^]^2^
  A~i~ are:
  0.749 0.292 0.448
;
_refine_ls_weighting_scheme calc
_refine_ls_wR_factor_all 0.0424
_refine_ls_wR_factor_gt 0.0386
_refine_ls_wR_factor_ref 0.0386
_reflns_limit_h_max 11
_reflns_limit_h_min -11
_reflns_limit_k_max 13
_reflns_limit_k_min 0
_reflns_limit_l_max 24
_reflns_limit_l_min 0
_reflns_number_gt 2621
_reflns_number_total 3955
_reflns_threshold_expression I>3.00u(I)
_cod_depositor_comments
;
The following automatic conversions were performed:
'_symmetry_cell_setting' value 'Monoclinic' changed to 'monoclinic'
according to '/home/saulius/struct/CIF-dictionaries/cif_core.dic'
dictionary named 'cif_core.dic' version 2.4.1 from 2010-06-29.

Automatic conversion script
Id: cif_fix_enum 1527 2010-12-29 10:47:43Z saulius 
;
_cod_original_sg_symbol_H-M 'P 21/n'
_cod_database_code 4020064

loop_
_symmetry_equiv_pos_as_xyz
x,y,z
-x,-y,-z
-x+1/2,y+1/2,-z+1/2
x+1/2,-y+1/2,z+1/2

loop_
_atom_site_label
_atom_site_type_symbol
_atom_site_fract_x
_atom_site_fract_y
_atom_site_fract_z
_atom_site_U_iso_or_equiv
_atom_site_occupancy
_atom_site_adp_type
_atom_site_refinement_flags_posn
_atom_site_refinement_flags_adp
_atom_site_refinement_flags_occupancy
_atom_site_disorder_assembly
_atom_site_disorder_group
_atom_site_attached_hydrogens
C1 C 0.51969(17) 0.64914(14) 0.68369(7) 0.0339 1.0000 Uani . . . . . .
O2 O 0.64801(11) 0.62657(10) 0.64039(5) 0.0362 1.0000 Uani . . . . . .
C3 C 0.62877(15) 0.51380(13) 0.60486(7) 0.0299 1.0000 Uani . . . . . .
C4 C 0.47931(14) 0.45618(13) 0.62098(6) 0.0266 1.0000 Uani . . . . . .
C5 C 0.44993(14) 0.31183(13) 0.61688(7) 0.0261 1.0000 Uani . . . . . .
C6 C 0.27867(14) 0.29060(13) 0.62990(7) 0.0271 1.0000 Uani . . . . . .
C7 C 0.22203(15) 0.38639(15) 0.68229(7) 0.0313 1.0000 Uani . . . . . .
C8 C 0.29889(15) 0.48687(15) 0.71118(7) 0.0318 1.0000 Uani . . . . . .
C9 C 0.45804(15) 0.51318(13) 0.69329(6) 0.0286 1.0000 Uani . . . . . .
O10 O 0.71958(11) 0.47618(11) 0.56561(6) 0.0391 1.0000 Uani . . . . . .
C11 C 0.56105(15) 0.23575(14) 0.66622(7) 0.0294 1.0000 Uani . . . . . .
O12 O 0.51972(12) 0.11167(10) 0.66879(6) 0.0421 1.0000 Uani . . . . . .
C13 C 0.62393(19) 0.02656(17) 0.70966(11) 0.0528 1.0000 Uani . . . . . .
C14 C 0.18505(14) 0.29208(12) 0.55704(7) 0.0252 1.0000 Uani . . . . . .
C15 C 0.01156(14) 0.30900(13) 0.55860(7) 0.0255 1.0000 Uani . . . . . .
C16 C -0.06017(15) 0.19686(14) 0.59469(7) 0.0296 1.0000 Uani . . . . . .
O17 O -0.19561(11) 0.16206(10) 0.55752(5) 0.0346 1.0000 Uani . . . . . .
C18 C -0.21556(16) 0.23135(16) 0.49478(8) 0.0351 1.0000 Uani . . . . . .
C19 C -0.07541(14) 0.31130(13) 0.48470(7) 0.0275 1.0000 Uani . . . . . .
C20 C 0.02033(16) 0.25897(14) 0.42550(7) 0.0308 1.0000 Uani . . . . . .
C21 C 0.12924(16) 0.15554(14) 0.45331(7) 0.0328 1.0000 Uani . . . . . .
C22 C 0.21052(16) 0.17161(14) 0.51466(7) 0.0310 1.0000 Uani . . . . . .
O23 O -0.01762(12) 0.14024(11) 0.64732(5) 0.0387 1.0000 Uani . . . . . .
O24 O -0.33094(13) 0.22092(14) 0.45817(6) 0.0558 1.0000 Uani . . . . . .
C25 C -0.0746(2) 0.21687(19) 0.35856(8) 0.0480 1.0000 Uani . . . . . .
O26 O 0.67422(11) 0.27910(10) 0.69750(6) 0.0386 1.0000 Uani . . . . . .
H11 H 0.55512(17) 0.68894(14) 0.73012(7) 0.0397 1.0000 Uiso R . . . . .
H12 H 0.44095(17) 0.70607(14) 0.65853(7) 0.0397 1.0000 Uiso R . . . . .
H41 H 0.39980(14) 0.49768(13) 0.58772(6) 0.0303 1.0000 Uiso R . . . . .
H51 H 0.46457(14) 0.28529(13) 0.56737(7) 0.0300 1.0000 Uiso R . . . . .
H61 H 0.27332(14) 0.20157(13) 0.65022(7) 0.0310 1.0000 Uiso R . . . . .
H71 H 0.11663(15) 0.37263(15) 0.69653(7) 0.0365 1.0000 Uiso R . . . . .
H81 H 0.25015(15) 0.54478(15) 0.74486(7) 0.0371 1.0000 Uiso R . . . . .
H91 H 0.52645(15) 0.47267(13) 0.73178(6) 0.0330 1.0000 Uiso R . . . . .
H131 H 0.58235(19) -0.06359(17) 0.70804(11) 0.0619 1.0000 Uiso R . . . . .
H132 H 0.63613(19) 0.05722(17) 0.75967(11) 0.0619 1.0000 Uiso R . . . . .
H133 H 0.72513(19) 0.02745(17) 0.68959(11) 0.0619 1.0000 Uiso R . . . . .
H141 H 0.22338(14) 0.36521(12) 0.52899(7) 0.0293 1.0000 Uiso R . . . . .
H151 H -0.00792(14) 0.39247(13) 0.58292(7) 0.0292 1.0000 Uiso R . . . . .
H191 H -0.10840(14) 0.40167(13) 0.47222(7) 0.0314 1.0000 Uiso R . . . . .
H201 H 0.08171(16) 0.33395(14) 0.41051(7) 0.0355 1.0000 Uiso R . . . . .
H211 H 0.14048(16) 0.07434(14) 0.42559(7) 0.0382 1.0000 Uiso R . . . . .
H221 H 0.28704(16) 0.10530(14) 0.53248(7) 0.0357 1.0000 Uiso R . . . . .
H251 H -0.0058(2) 0.18468(19) 0.32323(8) 0.0559 1.0000 Uiso R . . . . .
H252 H -0.1458(2) 0.14608(19) 0.37019(8) 0.0559 1.0000 Uiso R . . . . .
H253 H -0.1347(2) 0.29239(19) 0.33844(8) 0.0559 1.0000 Uiso R . . . . .

loop_
_exptl_crystal_face_index_h
_exptl_crystal_face_index_k
_exptl_crystal_face_index_l
_exptl_crystal_face_perp_dist
0 -1 1 0.070
0 1 1 0.030
0 -1 -1 0.120
0 1 -3 0.090
0 -1 4 0.063
-1 0 -1 0.150
1 0 -1 0.160
1 0 1 0.129
